data_4129641
loop_
_publ_author_name
'Hern\'andez S\'anchez, Ra\'ul'
'Betley, Theodore A.'

_publ_section_title
;
 Meta-Atom Behavior in Clusters Revealing Large Spin Ground States.
;
_journal_issue 43
_journal_name_full 'Journal of the American Chemical Society'
_journal_page_first 13949
_journal_page_last 13956
_journal_paper_doi 10.1021/jacs.5b08962
_journal_volume 137
_journal_year 2015
_chemical_formula_sum 'C68 H98 Fe6 N15 O2'
_chemical_formula_weight 1492.71
_space_group_IT_number 15
_space_group_name_Hall '-C 2yc'
_space_group_name_H-M_alt 'C 1 2/c 1'
_symmetry_cell_setting monoclinic
_symmetry_space_group_name_H-M 'C 1 2/c 1'
_atom_sites_solution_hydrogens geom
_atom_sites_solution_primary direct
_atom_sites_solution_secondary difmap
_audit_creation_method SHELXL-97
_cell_angle_alpha 90.00
_cell_angle_beta 101.0820(10)
_cell_angle_gamma 90.00
_cell_formula_units_Z 4
_cell_length_a 22.499(2)
_cell_length_b 17.6805(17)
_cell_length_c 17.0814(16)
_cell_measurement_reflns_used 9726
_cell_measurement_temperature 100(1)
_cell_measurement_theta_max 50.070
_cell_measurement_theta_min 4.860
_cell_volume 6668.2(11)
_computing_cell_refinement 'SAINT 7.46A (Bruker-AXS, 2009)'
_computing_data_collection 'APEX2 V2009.3.0 (Bruker-AXS, 2009)'
_computing_data_reduction 'SAINT 7.46A (Bruker-AXS, 2009)'
_computing_molecular_graphics 'Bruker SHELXTL (Sheldrick, 2008)'
_computing_publication_material 'Bruker SHELXTL (Sheldrick, 2008)'
_computing_structure_refinement 'SHELXL-97 (Sheldrick, 2008)'
_computing_structure_solution 'SHELXS-97 (Sheldrick, 2008)'
_diffrn_ambient_temperature 100(1)
_diffrn_measured_fraction_theta_full 0.999
_diffrn_measured_fraction_theta_max 0.999
_diffrn_measurement_device_type
;
Bruker D8 goniometer with CCD area detector
;
_diffrn_measurement_method 'phi and omega scans'
_diffrn_radiation_monochromator graphite
_diffrn_radiation_source 'fine-focus sealed tube'
_diffrn_radiation_type MoK\a
_diffrn_radiation_wavelength 0.71073
_diffrn_reflns_av_R_equivalents 0.0314
_diffrn_reflns_av_sigmaI/netI 0.0167
_diffrn_reflns_limit_h_max 26
_diffrn_reflns_limit_h_min -26
_diffrn_reflns_limit_k_max 21
_diffrn_reflns_limit_k_min -21
_diffrn_reflns_limit_l_max 20
_diffrn_reflns_limit_l_min -20
_diffrn_reflns_number 48933
_diffrn_reflns_theta_full 25.04
_diffrn_reflns_theta_max 25.04
_diffrn_reflns_theta_min 1.48
_exptl_absorpt_coefficient_mu 1.328
_exptl_absorpt_correction_T_max 0.8786
_exptl_absorpt_correction_T_min 0.7771
_exptl_absorpt_correction_type multi-scan
_exptl_absorpt_process_details 'SADABS (Sheldrick, 2008)'
_exptl_crystal_colour Black
_exptl_crystal_density_diffrn 1.487
_exptl_crystal_density_method 'not measured'
_exptl_crystal_description Block
_exptl_crystal_F_000 3132
_exptl_crystal_size_max 0.20
_exptl_crystal_size_mid 0.15
_exptl_crystal_size_min 0.10
_refine_diff_density_max 0.321
_refine_diff_density_min -0.385
_refine_diff_density_rms 0.048
_refine_ls_extinction_method none
_refine_ls_goodness_of_fit_ref 1.022
_refine_ls_hydrogen_treatment constr
_refine_ls_matrix_type full
_refine_ls_number_parameters 490
_refine_ls_number_reflns 5903
_refine_ls_number_restraints 0
_refine_ls_restrained_S_all 1.022
_refine_ls_R_factor_all 0.0247
_refine_ls_R_factor_gt 0.0211
_refine_ls_shift/su_max 0.002
_refine_ls_shift/su_mean 0.000
_refine_ls_structure_factor_coef Fsqd
_refine_ls_weighting_details 'calc w=1/[\s^2^(Fo^2^)+(0.0265P)^2^+8.1793P] where P=(Fo^2^+2Fc^2^)/3'
_refine_ls_weighting_scheme calc
_refine_ls_wR_factor_gt 0.0534
_refine_ls_wR_factor_ref 0.0555
_reflns_number_gt 5330
_reflns_number_total 5903
_reflns_threshold_expression >2sigma(I)
_cod_data_source_file ja5b08962_si_002.cif
_cod_data_source_block rhs310b_a
_cod_depositor_comments
;
The following automatic conversions were performed:

data item '_symmetry_cell_setting' value 'Monoclinic' was changed to
'monoclinic' in accordance with the
/home/saulius/struct/COD-crude-data/automatic-downloads/DataCite-retrospective/ACS/depositions/lib/dictionaries/cif_core.dic
dictionary named 'cif_core.dic' version 2.4.2 last updated on
2011-04-26.

Automatic conversion script
Id: cif_fix_values 6909 2019-04-08 15:41:33Z antanas 
;
_cod_original_cell_volume 6668.1(11)
_cod_original_sg_symbol_H-M C2/c
_cod_database_code 4129641

loop_
_symmetry_equiv_pos_as_xyz
'x, y, z'
'-x, y, -z+1/2'
'x+1/2, y+1/2, z'
'-x+1/2, y+1/2, -z+1/2'
'-x, -y, -z'
'x, -y, z-1/2'
'-x+1/2, -y+1/2, -z'
'x+1/2, -y+1/2, z-1/2'

loop_
_atom_site_label
_atom_site_type_symbol
_atom_site_fract_x
_atom_site_fract_y
_atom_site_fract_z
_atom_site_U_iso_or_equiv
_atom_site_adp_type
_atom_site_occupancy
_atom_site_symmetry_multiplicity
_atom_site_calc_flag
_atom_site_refinement_flags
_atom_site_disorder_assembly
_atom_site_disorder_group
C1 C 0.37133(7) 0.36571(10) 0.80043(10) 0.0180(3) Uani 1 1 d . . .
H1A H 0.4081 0.3922 0.7928 0.027 Uiso 1 1 calc R . .
H1B H 0.3823 0.3240 0.8383 0.027 Uiso 1 1 calc R . .
H1C H 0.3447 0.4011 0.8214 0.027 Uiso 1 1 calc R . .
C2 C 0.33800(7) 0.33396(9) 0.71973(9) 0.0151(3) Uani 1 1 d . . .
C3 C 0.31308(7) 0.40263(9) 0.66980(9) 0.0153(3) Uani 1 1 d . . .
H3A H 0.2813 0.4259 0.6948 0.018 Uiso 1 1 calc R . .
H3B H 0.3462 0.4400 0.6731 0.018 Uiso 1 1 calc R . .
C4 C 0.38649(7) 0.28905(9) 0.68769(9) 0.0146(3) Uani 1 1 d . . .
H4A H 0.4158 0.3254 0.6725 0.018 Uiso 1 1 calc R . .
H4B H 0.4088 0.2576 0.7316 0.018 Uiso 1 1 calc R . .
C5 C 0.28719(7) 0.28381(9) 0.73837(9) 0.0148(3) Uani 1 1 d . . .
H5A H 0.3055 0.2370 0.7642 0.018 Uiso 1 1 calc R . .
H5B H 0.2675 0.3105 0.7775 0.018 Uiso 1 1 calc R . .
C11 C 0.41672(7) 0.43734(10) 0.51196(10) 0.0190(4) Uani 1 1 d . . .
H11 H 0.3966 0.4444 0.4583 0.023 Uiso 1 1 calc R . .
C12 C 0.47249(9) 0.49197(11) 0.63373(12) 0.0327(4) Uani 1 1 d . . .
H12A H 0.4471 0.5157 0.6674 0.049 Uiso 1 1 calc R . .
H12B H 0.5117 0.5178 0.6414 0.049 Uiso 1 1 calc R . .
H12C H 0.4787 0.4386 0.6485 0.049 Uiso 1 1 calc R . .
C13 C 0.43293(8) 0.57291(10) 0.51655(13) 0.0310(4) Uani 1 1 d . . .
H13A H 0.4133 0.5688 0.4603 0.046 Uiso 1 1 calc R . .
H13B H 0.4719 0.5988 0.5206 0.046 Uiso 1 1 calc R . .
H13C H 0.4069 0.6018 0.5456 0.046 Uiso 1 1 calc R . .
C31 C 0.27873(7) 0.45912(9) 0.54200(9) 0.0145(3) Uani 1 1 d . . .
C32 C 0.26895(7) 0.52899(9) 0.57571(10) 0.0175(3) Uani 1 1 d . . .
H32 H 0.2682 0.5316 0.6311 0.021 Uiso 1 1 calc R . .
C33 C 0.26030(8) 0.59489(10) 0.53008(10) 0.0206(4) Uani 1 1 d . . .
H33 H 0.2536 0.6416 0.5545 0.025 Uiso 1 1 calc R . .
C34 C 0.26139(7) 0.59241(10) 0.44945(10) 0.0210(4) Uani 1 1 d . . .
H34 H 0.2555 0.6372 0.4182 0.025 Uiso 1 1 calc R . .
C35 C 0.27119(7) 0.52363(9) 0.41456(10) 0.0181(3) Uani 1 1 d . . .
H35 H 0.2719 0.5221 0.3592 0.022 Uiso 1 1 calc R . .
C36 C 0.27995(7) 0.45675(9) 0.45866(9) 0.0148(3) Uani 1 1 d . . .
C41 C 0.41009(7) 0.18968(9) 0.60455(9) 0.0128(3) Uani 1 1 d . . .
C42 C 0.47219(7) 0.19555(9) 0.63657(10) 0.0160(3) Uani 1 1 d . . .
H42 H 0.4867 0.2376 0.6694 0.019 Uiso 1 1 calc R . .
C43 C 0.51302(7) 0.14090(10) 0.62109(10) 0.0183(3) Uani 1 1 d . . .
H43 H 0.5549 0.1460 0.6435 0.022 Uiso 1 1 calc R . .
C44 C 0.49312(7) 0.07914(10) 0.57321(10) 0.0188(3) Uani 1 1 d . . .
H44 H 0.5210 0.0418 0.5630 0.023 Uiso 1 1 calc R . .
C45 C 0.43158(7) 0.07248(9) 0.54011(9) 0.0166(3) Uani 1 1 d . . .
H45 H 0.4178 0.0304 0.5069 0.020 Uiso 1 1 calc R . .
C46 C 0.39015(7) 0.12632(9) 0.55491(9) 0.0136(3) Uani 1 1 d . . .
C51 C 0.19072(7) 0.22566(9) 0.69378(9) 0.0140(3) Uani 1 1 d . . .
C52 C 0.19164(7) 0.18782(9) 0.76579(10) 0.0175(3) Uani 1 1 d . . .
H52 H 0.2278 0.1871 0.8051 0.021 Uiso 1 1 calc R . .
C53 C 0.13991(7) 0.15102(10) 0.78052(10) 0.0196(4) Uani 1 1 d . . .
H53 H 0.1414 0.1246 0.8293 0.024 Uiso 1 1 calc R . .
C54 C 0.08649(7) 0.15285(9) 0.72449(10) 0.0189(4) Uani 1 1 d . . .
H54 H 0.0514 0.1280 0.7349 0.023 Uiso 1 1 calc R . .
C55 C 0.08436(7) 0.19126(9) 0.65275(10) 0.0160(3) Uani 1 1 d . . .
H55 H 0.0476 0.1931 0.6145 0.019 Uiso 1 1 calc R . .
C56 C 0.13597(7) 0.22696(9) 0.63700(9) 0.0138(3) Uani 1 1 d . . .
N3 N 0.28723(6) 0.38976(7) 0.58461(7) 0.0133(3) Uani 1 1 d . . .
N4 N 0.36509(6) 0.23978(7) 0.61932(7) 0.0130(3) Uani 1 1 d . . .
N5 N 0.24019(6) 0.26253(8) 0.66959(8) 0.0136(3) Uani 1 1 d . . .
N11 N 0.44287(6) 0.49758(8) 0.55098(9) 0.0205(3) Uani 1 1 d . . .
N33 N 0.28989(6) 0.38710(7) 0.42642(8) 0.0142(3) Uani 1 1 d . . .
H33A H 0.3101 0.3888 0.3838 0.017 Uiso 1 1 calc R . .
N44 N 0.32784(6) 0.12076(8) 0.52494(7) 0.0135(3) Uani 1 1 d . . .
H44A H 0.3137 0.0713 0.5239 0.016 Uiso 1 1 calc R . .
N55 N 0.13974(6) 0.26418(7) 0.56649(8) 0.0132(3) Uani 1 1 d . . .
H55A H 0.1051 0.2909 0.5440 0.016 Uiso 1 1 calc R . .
O1 O 0.41654(5) 0.37311(7) 0.54000(7) 0.0203(3) Uani 1 1 d . . .
Fe1 Fe 0.324567(10) 0.307082(12) 0.516772(13) 0.01199(6) Uani 1 1 d . . .
Fe2 Fe 0.222353(9) 0.304430(12) 0.417497(13) 0.01184(6) Uani 1 1 d . . .
Fe3 Fe 0.214593(9) 0.317756(12) 0.566280(13) 0.01150(6) Uani 1 1 d . . .
N1S N 0.0000 0.39431(12) 0.7500 0.0288(5) Uani 1 2 d S . .
C1S C 0.01509(17) 0.3725(2) 0.8432(2) 0.0225(8) Uani 0.50 1 d P A -1
H1SA H 0.0235 0.4193 0.8752 0.027 Uiso 0.50 1 calc PR A -1
H1SB H -0.0208 0.3479 0.8578 0.027 Uiso 0.50 1 calc PR A -1
C2S C 0.0695(3) 0.3193(3) 0.8641(4) 0.0228(13) Uani 0.50 1 d P A -1
H2SA H 0.0591 0.2692 0.8392 0.027 Uiso 0.50 1 calc PR A -1
H2SB H 0.1042 0.3401 0.8432 0.027 Uiso 0.50 1 calc PR A -1
C3S C 0.0863(2) 0.3108(3) 0.9528(3) 0.0405(11) Uani 0.50 1 d P A -1
H3SA H 0.0516 0.2887 0.9727 0.049 Uiso 0.50 1 calc PR A -1
H3SB H 0.0942 0.3615 0.9771 0.049 Uiso 0.50 1 calc PR A -1
C4S C 0.1415(2) 0.2616(2) 0.9801(3) 0.0315(9) Uani 0.50 1 d P A -1
H4SA H 0.1333 0.2104 0.9590 0.047 Uiso 0.50 1 calc PR A -1
H4SB H 0.1507 0.2598 1.0386 0.047 Uiso 0.50 1 calc PR A -1
H4SC H 0.1761 0.2829 0.9606 0.047 Uiso 0.50 1 calc PR A -1
C5S C 0.04765(16) 0.4216(2) 0.7202(2) 0.0188(8) Uani 0.50 1 d P A -1
H5SA H 0.0321 0.4377 0.6645 0.023 Uiso 0.50 1 calc PR A -1
H5SB H 0.0760 0.3791 0.7181 0.023 Uiso 0.50 1 calc PR A -1
C6S C 0.08366(19) 0.4863(2) 0.7628(2) 0.0201(7) Uani 0.50 1 d P A -1
H6SA H 0.0984 0.4727 0.8194 0.024 Uiso 0.50 1 calc PR A -1
H6SB H 0.0573 0.5314 0.7612 0.024 Uiso 0.50 1 calc PR A -1
C7S C 0.1376(6) 0.5050(9) 0.7236(7) 0.023(2) Uani 0.50 1 d P A -1
H7SA H 0.1686 0.4645 0.7319 0.028 Uiso 0.50 1 calc PR A -1
H7SB H 0.1250 0.5156 0.6658 0.028 Uiso 0.50 1 calc PR A -1
C8S C 0.1563(5) 0.5672(9) 0.7655(10) 0.0237(19) Uani 0.50 1 d P A -1
H8SA H 0.1811 0.5978 0.7363 0.036 Uiso 0.50 1 calc PR A -1
H8SB H 0.1804 0.5528 0.8174 0.036 Uiso 0.50 1 calc PR A -1
H8SC H 0.1211 0.5966 0.7735 0.036 Uiso 0.50 1 calc PR A -1
C1A C -0.11307(16) 0.4345(2) 0.7698(2) 0.0240(8) Uani 0.50 1 d P A -1
H1AA H -0.1378 0.4114 0.7215 0.029 Uiso 0.50 1 calc PR A -1
H1AB H -0.1069 0.3960 0.8127 0.029 Uiso 0.50 1 calc PR A -1
C2A C -0.03347(16) 0.32587(19) 0.7087(2) 0.0220(7) Uani 0.50 1 d P A -1
H2AA H -0.0061 0.2816 0.7158 0.026 Uiso 0.50 1 calc PR A -1
H2AB H -0.0685 0.3140 0.7338 0.026 Uiso 0.50 1 calc PR A -1
C3A C -0.09775(17) 0.2750(2) 0.5852(2) 0.0259(8) Uani 0.50 1 d P A -1
H3AA H -0.0774 0.2261 0.6009 0.031 Uiso 0.50 1 calc PR A -1
H3AB H -0.1350 0.2767 0.6081 0.031 Uiso 0.50 1 calc PR A -1
C4A C -0.05162(19) 0.4584(3) 0.7520(3) 0.0186(8) Uani 0.50 1 d P A -1
H4AA H -0.0342 0.4966 0.7923 0.022 Uiso 0.50 1 calc PR A -1
H4AB H -0.0592 0.4842 0.6996 0.022 Uiso 0.50 1 calc PR A -1
C6A C -0.1154(2) 0.2781(3) 0.4950(3) 0.0325(10) Uani 0.50 1 d P A -1
H6AA H -0.0791 0.2725 0.4717 0.049 Uiso 0.50 1 calc PR A -1
H6AB H -0.1348 0.3267 0.4788 0.049 Uiso 0.50 1 calc PR A -1
H6AC H -0.1438 0.2369 0.4762 0.049 Uiso 0.50 1 calc PR A -1
C8A C -0.0554(3) 0.3400(3) 0.6213(4) 0.0226(13) Uani 0.50 1 d P A -1
H8AA H -0.0204 0.3430 0.5940 0.027 Uiso 0.50 1 calc PR A -1
H8AB H -0.0774 0.3887 0.6135 0.027 Uiso 0.50 1 calc PR A -1
C12A C -0.1464(6) 0.5014(8) 0.7953(7) 0.0224(19) Uani 0.50 1 d P A -1
H12D H -0.1196 0.5219 0.8435 0.027 Uiso 0.50 1 calc PR A -1
H12E H -0.1820 0.4801 0.8135 0.027 Uiso 0.50 1 calc PR A -1
C13A C -0.1713(5) 0.5746(10) 0.7413(10) 0.027(2) Uani 0.50 1 d P A -1
H13D H -0.1773 0.5611 0.6846 0.040 Uiso 0.50 1 calc PR A -1
H13E H -0.1417 0.6158 0.7524 0.040 Uiso 0.50 1 calc PR A -1
H13F H -0.2099 0.5911 0.7541 0.040 Uiso 0.50 1 calc PR A -1

loop_
_atom_site_aniso_label
_atom_site_aniso_U_11
_atom_site_aniso_U_22
_atom_site_aniso_U_33
_atom_site_aniso_U_23
_atom_site_aniso_U_13
_atom_site_aniso_U_12
C1 0.0143(8) 0.0249(9) 0.0140(8) -0.0062(7) 0.0005(6) -0.0007(7)
C2 0.0120(7) 0.0208(8) 0.0120(8) -0.0053(7) 0.0011(6) -0.0023(6)
C3 0.0115(7) 0.0193(8) 0.0144(8) -0.0063(6) 0.0010(6) -0.0032(6)
C4 0.0111(7) 0.0196(8) 0.0127(8) -0.0040(6) 0.0009(6) -0.0024(6)
C5 0.0131(8) 0.0208(8) 0.0106(8) -0.0042(6) 0.0024(6) -0.0011(6)
C11 0.0112(8) 0.0263(10) 0.0206(9) -0.0024(7) 0.0055(7) -0.0046(7)
C12 0.0339(11) 0.0328(11) 0.0290(11) -0.0100(9) 0.0005(8) -0.0111(9)
C13 0.0241(10) 0.0197(9) 0.0511(13) 0.0003(9) 0.0125(9) 0.0001(8)
C31 0.0086(7) 0.0184(8) 0.0165(8) -0.0024(6) 0.0029(6) -0.0035(6)
C32 0.0149(8) 0.0209(9) 0.0171(8) -0.0042(7) 0.0039(7) -0.0027(7)
C33 0.0222(9) 0.0169(8) 0.0229(9) -0.0047(7) 0.0053(7) -0.0016(7)
C34 0.0206(9) 0.0185(9) 0.0240(9) 0.0021(7) 0.0047(7) -0.0029(7)
C35 0.0164(8) 0.0220(9) 0.0166(8) -0.0014(7) 0.0053(7) -0.0051(7)
C36 0.0076(7) 0.0187(8) 0.0180(8) -0.0018(7) 0.0023(6) -0.0049(6)
C41 0.0119(8) 0.0169(8) 0.0102(8) 0.0022(6) 0.0033(6) -0.0003(6)
C42 0.0137(8) 0.0218(9) 0.0126(8) -0.0010(6) 0.0022(6) -0.0017(6)
C43 0.0113(8) 0.0270(9) 0.0160(8) 0.0006(7) 0.0015(6) 0.0009(7)
C44 0.0167(8) 0.0232(9) 0.0178(9) -0.0002(7) 0.0068(7) 0.0051(7)
C45 0.0166(8) 0.0196(8) 0.0147(8) -0.0028(7) 0.0057(6) -0.0011(7)
C46 0.0118(7) 0.0194(8) 0.0103(8) 0.0019(6) 0.0038(6) -0.0016(6)
C51 0.0121(7) 0.0170(8) 0.0138(8) -0.0045(6) 0.0046(6) -0.0010(6)
C52 0.0152(8) 0.0233(9) 0.0144(8) -0.0012(7) 0.0034(7) 0.0005(7)
C53 0.0211(9) 0.0228(9) 0.0164(8) 0.0024(7) 0.0070(7) -0.0007(7)
C54 0.0163(8) 0.0204(9) 0.0222(9) -0.0009(7) 0.0093(7) -0.0038(7)
C55 0.0126(8) 0.0190(8) 0.0166(8) -0.0035(6) 0.0029(6) -0.0010(6)
C56 0.0139(8) 0.0154(8) 0.0133(8) -0.0046(6) 0.0055(6) -0.0002(6)
N3 0.0116(6) 0.0168(7) 0.0114(7) -0.0030(5) 0.0021(5) -0.0022(5)
N4 0.0101(6) 0.0176(7) 0.0111(7) -0.0032(5) 0.0012(5) -0.0012(5)
N5 0.0105(6) 0.0199(7) 0.0106(7) -0.0029(5) 0.0026(5) -0.0025(5)
N11 0.0161(7) 0.0201(7) 0.0257(8) -0.0034(6) 0.0051(6) -0.0026(6)
N33 0.0121(6) 0.0178(7) 0.0140(7) -0.0032(5) 0.0059(5) -0.0035(5)
N44 0.0106(6) 0.0161(7) 0.0138(7) -0.0017(5) 0.0024(5) -0.0025(5)
N55 0.0107(6) 0.0169(7) 0.0121(7) -0.0008(5) 0.0030(5) 0.0001(5)
O1 0.0174(6) 0.0219(6) 0.0216(6) -0.0021(5) 0.0035(5) -0.0058(5)
Fe1 0.00958(11) 0.01576(12) 0.01077(12) -0.00288(8) 0.00230(9) -0.00202(8)
Fe2 0.00897(11) 0.01583(12) 0.01093(12) -0.00281(9) 0.00240(9) -0.00185(8)
Fe3 0.00895(11) 0.01570(12) 0.01005(12) -0.00238(9) 0.00236(9) -0.00222(8)
N1S 0.0386(13) 0.0132(10) 0.0296(13) 0.000 -0.0055(10) 0.000
C1S 0.030(2) 0.0210(18) 0.0186(18) 0.0018(15) 0.0094(16) 0.0041(17)
C2S 0.024(3) 0.016(3) 0.029(3) 0.003(2) 0.006(2) 0.011(2)
C3S 0.053(3) 0.045(3) 0.025(2) 0.008(2) 0.011(2) 0.018(2)
C4S 0.039(3) 0.023(2) 0.029(2) 0.0041(18) -0.001(2) -0.004(2)
C5S 0.021(2) 0.0118(19) 0.024(2) 0.0031(17) 0.0065(16) -0.0008(17)
C6S 0.023(2) 0.0171(19) 0.0213(19) 0.0002(15) 0.0063(16) 0.0007(17)
C7S 0.016(4) 0.033(3) 0.020(5) -0.003(4) 0.003(3) 0.005(3)
C8S 0.018(5) 0.026(3) 0.027(4) 0.002(3) 0.003(4) 0.001(4)
C1A 0.0225(18) 0.0189(18) 0.032(2) 0.0020(15) 0.0090(15) -0.0015(14)
C2A 0.0296(19) 0.0130(16) 0.0260(19) -0.0011(14) 0.0117(16) -0.0018(14)
C3A 0.031(2) 0.0189(19) 0.031(2) -0.0024(18) 0.0123(18) -0.0058(16)
C4A 0.020(2) 0.010(2) 0.027(2) 0.0011(17) 0.0068(18) 0.0054(18)
C6A 0.033(3) 0.030(2) 0.034(3) -0.001(2) 0.006(2) -0.008(2)
C8A 0.023(3) 0.012(3) 0.035(3) 0.000(2) 0.012(2) -0.008(2)
C12A 0.019(4) 0.024(3) 0.026(6) 0.000(3) 0.008(3) 0.001(3)
C13A 0.018(5) 0.036(4) 0.027(3) -0.003(3) 0.007(4) 0.000(4)

loop_
_atom_type_symbol
_atom_type_description
_atom_type_scat_dispersion_real
_atom_type_scat_dispersion_imag
_atom_type_scat_source
C C 0.0033 0.0016 'International Tables Vol C Tables 4.2.6.8 and 6.1.1.4'
H H 0.0000 0.0000 'International Tables Vol C Tables 4.2.6.8 and 6.1.1.4'
Fe Fe 0.3463 0.8444 'International Tables Vol C Tables 4.2.6.8 and 6.1.1.4'
N N 0.0061 0.0033 'International Tables Vol C Tables 4.2.6.8 and 6.1.1.4'
O O 0.0106 0.0060 'International Tables Vol C Tables 4.2.6.8 and 6.1.1.4'

loop_
_geom_angle_atom_site_label_1
_geom_angle_atom_site_label_2
_geom_angle_atom_site_label_3
_geom_angle
_geom_angle_site_symmetry_1
_geom_angle_site_symmetry_3
C2 C1 H1A 109.5 . .
C2 C1 H1B 109.5 . .
H1A C1 H1B 109.5 . .
C2 C1 H1C 109.5 . .
H1A C1 H1C 109.5 . .
H1B C1 H1C 109.5 . .
C3 C2 C5 111.64(13) . .
C3 C2 C4 114.99(13) . .
C5 C2 C4 112.71(13) . .
C3 C2 C1 105.84(13) . .
C5 C2 C1 106.24(13) . .
C4 C2 C1 104.50(12) . .
N3 C3 C2 117.42(13) . .
N3 C3 H3A 107.9 . .
C2 C3 H3A 107.9 . .
N3 C3 H3B 107.9 . .
C2 C3 H3B 107.9 . .
H3A C3 H3B 107.2 . .
N4 C4 C2 116.49(12) . .
N4 C4 H4A 108.2 . .
C2 C4 H4A 108.2 . .
N4 C4 H4B 108.2 . .
C2 C4 H4B 108.2 . .
H4A C4 H4B 107.3 . .
N5 C5 C2 115.71(13) . .
N5 C5 H5A 108.4 . .
C2 C5 H5A 108.4 . .
N5 C5 H5B 108.4 . .
C2 C5 H5B 108.4 . .
H5A C5 H5B 107.4 . .
O1 C11 N11 125.19(16) . .
O1 C11 H11 117.4 . .
N11 C11 H11 117.4 . .
N11 C12 H12A 109.5 . .
N11 C12 H12B 109.5 . .
H12A C12 H12B 109.5 . .
N11 C12 H12C 109.5 . .
H12A C12 H12C 109.5 . .
H12B C12 H12C 109.5 . .
N11 C13 H13A 109.5 . .
N11 C13 H13B 109.5 . .
H13A C13 H13B 109.5 . .
N11 C13 H13C 109.5 . .
H13A C13 H13C 109.5 . .
H13B C13 H13C 109.5 . .
C32 C31 N3 124.63(14) . .
C32 C31 C36 118.07(15) . .
N3 C31 C36 117.30(14) . .
C33 C32 C31 121.61(15) . .
C33 C32 H32 119.2 . .
C31 C32 H32 119.2 . .
C34 C33 C32 120.20(16) . .
C34 C33 H33 119.9 . .
C32 C33 H33 119.9 . .
C33 C34 C35 119.29(16) . .
C33 C34 H34 120.4 . .
C35 C34 H34 120.4 . .
C34 C35 C36 121.82(15) . .
C34 C35 H35 119.1 . .
C36 C35 H35 119.1 . .
N33 C36 C35 123.77(14) . .
N33 C36 C31 117.23(14) . .
C35 C36 C31 119.01(14) . .
C42 C41 N4 125.58(14) . .
C42 C41 C46 117.80(14) . .
N4 C41 C46 116.59(13) . .
C43 C42 C41 121.22(15) . .
C43 C42 H42 119.4 . .
C41 C42 H42 119.4 . .
C44 C43 C42 120.55(15) . .
C44 C43 H43 119.7 . .
C42 C43 H43 119.7 . .
C43 C44 C45 119.22(15) . .
C43 C44 H44 120.4 . .
C45 C44 H44 120.4 . .
C46 C45 C44 121.08(15) . .
C46 C45 H45 119.5 . .
C44 C45 H45 119.5 . .
C45 C46 N44 123.03(14) . .
C45 C46 C41 120.11(14) . .
N44 C46 C41 116.84(13) . .
C52 C51 C56 118.38(14) . .
C52 C51 N5 126.66(14) . .
C56 C51 N5 114.94(14) . .
C51 C52 C53 120.63(15) . .
C51 C52 H52 119.7 . .
C53 C52 H52 119.7 . .
C54 C53 C52 120.44(15) . .
C54 C53 H53 119.8 . .
C52 C53 H53 119.8 . .
C53 C54 C55 119.83(15) . .
C53 C54 H54 120.1 . .
C55 C54 H54 120.1 . .
C56 C55 C54 120.11(15) . .
C56 C55 H55 119.9 . .
C54 C55 H55 119.9 . .
N55 C56 C55 125.06(14) . .
N55 C56 C51 114.33(13) . .
C55 C56 C51 120.59(15) . .
C31 N3 C3 111.14(12) . .
C31 N3 Fe3 115.70(9) . .
C3 N3 Fe3 113.46(9) . .
C31 N3 Fe1 109.95(9) . .
C3 N3 Fe1 121.24(10) . .
Fe3 N3 Fe1 82.94(5) . .
C41 N4 C4 112.41(12) . .
C41 N4 Fe2 112.22(10) . 7_556
C4 N4 Fe2 127.38(9) . 7_556
C41 N4 Fe1 114.01(10) . .
C4 N4 Fe1 109.94(10) . .
Fe2 N4 Fe1 74.80(4) 7_556 .
C51 N5 C5 111.65(12) . .
C51 N5 Fe3 111.84(10) . .
C5 N5 Fe3 128.33(10) . .
C51 N5 Fe2 112.03(10) . 7_556
C5 N5 Fe2 111.66(9) . 7_556
Fe3 N5 Fe2 75.42(4) . 7_556
C11 N11 C12 120.71(15) . .
C11 N11 C13 120.70(15) . .
C12 N11 C13 117.65(15) . .
C36 N33 Fe2 118.66(10) . .
C36 N33 Fe1 111.56(10) . .
Fe2 N33 Fe1 75.43(4) . .
C36 N33 H33A 115.0 . .
Fe2 N33 H33A 115.0 . .
Fe1 N33 H33A 115.0 . .
C46 N44 Fe3 122.99(10) . 7_556
C46 N44 Fe2 112.02(10) . 7_556
Fe3 N44 Fe2 78.59(5) 7_556 7_556
C46 N44 H44A 112.8 . .
Fe3 N44 H44A 112.8 7_556 .
Fe2 N44 H44A 112.8 7_556 .
C56 N55 Fe3 115.61(10) . .
C56 N55 Fe1 112.69(10) . 7_556
Fe3 N55 Fe1 81.42(5) . 7_556
C56 N55 H55A 114.4 . .
Fe3 N55 H55A 114.4 . .
Fe1 N55 H55A 114.4 7_556 .
C11 O1 Fe1 117.52(10) . .
N33 Fe1 N3 79.10(5) . .
N33 Fe1 N55 92.35(5) . 7_556
N3 Fe1 N55 171.29(5) . 7_556
N33 Fe1 N4 171.60(5) . .
N3 Fe1 N4 94.90(5) . .
N55 Fe1 N4 93.43(5) 7_556 .
N33 Fe1 O1 88.87(5) . .
N3 Fe1 O1 89.65(4) . .
N55 Fe1 O1 88.52(4) 7_556 .
N4 Fe1 O1 85.18(4) . .
N33 Fe1 Fe2 51.66(3) . .
N3 Fe1 Fe2 88.58(3) . .
N55 Fe1 Fe2 87.36(4) 7_556 .
N4 Fe1 Fe2 134.73(3) . .
O1 Fe1 Fe2 140.05(3) . .
N33 Fe1 Fe2 134.17(4) . 7_556
N3 Fe1 Fe2 92.87(4) . 7_556
N55 Fe1 Fe2 94.31(4) 7_556 7_556
N4 Fe1 Fe2 51.37(3) . 7_556
O1 Fe1 Fe2 136.54(3) . 7_556
Fe2 Fe1 Fe2 83.406(11) . 7_556
N33 Fe1 Fe3 97.25(4) . 7_556
N3 Fe1 Fe3 136.68(4) . 7_556
N55 Fe1 Fe3 45.50(3) 7_556 7_556
N4 Fe1 Fe3 91.15(4) . 7_556
O1 Fe1 Fe3 133.64(3) . 7_556
Fe2 Fe1 Fe3 58.441(8) . 7_556
Fe2 Fe1 Fe3 58.861(10) 7_556 7_556
N33 Fe1 Fe3 87.23(3) . .
N3 Fe1 Fe3 47.17(3) . .
N55 Fe1 Fe3 134.86(3) 7_556 .
N4 Fe1 Fe3 93.00(3) . .
O1 Fe1 Fe3 136.55(3) . .
Fe2 Fe1 Fe3 57.780(10) . .
Fe2 Fe1 Fe3 57.155(9) 7_556 .
Fe3 Fe1 Fe3 89.749(10) 7_556 .
N33 Fe2 N4 155.23(5) . 7_556
N33 Fe2 N44 88.53(5) . 7_556
N4 Fe2 N44 79.49(5) 7_556 7_556
N33 Fe2 N5 93.33(5) . 7_556
N4 Fe2 N5 93.21(5) 7_556 7_556
N44 Fe2 N5 165.54(5) 7_556 7_556
N33 Fe2 Fe3 101.61(4) . 7_556
N4 Fe2 Fe3 100.69(4) 7_556 7_556
N44 Fe2 Fe3 144.44(4) 7_556 7_556
N5 Fe2 Fe3 48.93(4) 7_556 7_556
N33 Fe2 Fe1 52.91(4) . .
N4 Fe2 Fe1 150.36(4) 7_556 .
N44 Fe2 Fe1 99.91(4) 7_556 .
N5 Fe2 Fe1 92.60(3) 7_556 .
Fe3 Fe2 Fe1 62.675(9) 7_556 .
N33 Fe2 Fe3 92.86(4) . .
N4 Fe2 Fe3 95.27(4) 7_556 .
N44 Fe2 Fe3 48.74(4) 7_556 .
N5 Fe2 Fe3 145.25(4) 7_556 .
Fe3 Fe2 Fe3 96.344(10) 7_556 .
Fe1 Fe2 Fe3 64.765(10) . .
N33 Fe2 Fe1 148.24(4) . 7_556
N4 Fe2 Fe1 53.84(4) 7_556 7_556
N44 Fe2 Fe1 88.62(4) 7_556 7_556
N5 Fe2 Fe1 97.17(4) 7_556 7_556
Fe3 Fe2 Fe1 64.925(11) 7_556 7_556
Fe1 Fe2 Fe1 96.592(11) . 7_556
Fe3 Fe2 Fe1 62.258(9) . 7_556
N55 Fe3 N44 88.98(5) . 7_556
N55 Fe3 N5 82.09(5) . .
N44 Fe3 N5 166.25(5) 7_556 .
N55 Fe3 N3 167.03(5) . .
N44 Fe3 N3 91.65(5) 7_556 .
N5 Fe3 N3 94.73(5) . .
N55 Fe3 Fe2 92.92(4) . 7_556
N44 Fe3 Fe2 135.76(4) 7_556 7_556
N5 Fe3 Fe2 55.65(4) . 7_556
N3 Fe3 Fe2 95.64(4) . 7_556
N55 Fe3 Fe2 100.38(4) . .
N44 Fe3 Fe2 52.67(4) 7_556 .
N5 Fe3 Fe2 139.28(4) . .
N3 Fe3 Fe2 90.25(4) . .
Fe2 Fe3 Fe2 83.653(10) 7_556 .
N55 Fe3 Fe1 53.08(4) . 7_556
N44 Fe3 Fe1 88.62(4) 7_556 7_556
N5 Fe3 Fe1 94.27(4) . 7_556
N3 Fe3 Fe1 139.87(4) . 7_556
Fe2 Fe3 Fe1 58.881(10) 7_556 7_556
Fe2 Fe3 Fe1 58.880(8) . 7_556
N55 Fe3 Fe1 142.82(4) . .
N44 Fe3 Fe1 96.92(4) 7_556 .
N5 Fe3 Fe1 96.51(4) . .
N3 Fe3 Fe1 49.89(4) . .
Fe2 Fe3 Fe1 57.917(9) 7_556 .
Fe2 Fe3 Fe1 57.455(8) . .
Fe1 Fe3 Fe1 90.249(10) 7_556 .
C5S N1S C5S 138.4(4) . 2_556
C5S N1S C2A 117.6(3) . .
C5S N1S C2A 95.7(2) 2_556 .
C5S N1S C2A 95.7(2) . 2_556
C5S N1S C2A 117.6(3) 2_556 2_556
C2A N1S C2A 75.0(3) . 2_556
C5S N1S C1S 115.0(2) . .
C5S N1S C1S 75.3(2) 2_556 .
C2A N1S C1S 105.0(2) . .
C2A N1S C1S 50.23(19) 2_556 .
C5S N1S C1S 75.3(2) . 2_556
C5S N1S C1S 115.0(2) 2_556 2_556
C2A N1S C1S 50.23(19) . 2_556
C2A N1S C1S 105.0(2) 2_556 2_556
C1S N1S C1S 152.2(3) . 2_556
C5S N1S C4A 112.2(3) . .
C5S N1S C4A 29.35(19) 2_556 .
C2A N1S C4A 105.74(19) . .
C2A N1S C4A 146.5(2) 2_556 .
C1S N1S C4A 99.3(2) . .
C1S N1S C4A 99.9(2) 2_556 .
C5S N1S C4A 29.35(19) . 2_556
C5S N1S C4A 112.2(3) 2_556 2_556
C2A N1S C4A 146.5(2) . 2_556
C2A N1S C4A 105.74(19) 2_556 2_556
C1S N1S C4A 99.9(2) . 2_556
C1S N1S C4A 99.3(2) 2_556 2_556
C4A N1S C4A 91.8(3) . 2_556
C2S C1S N1S 112.7(3) . .
C2S C1S H1SA 109.1 . .
N1S C1S H1SA 109.1 . .
C2S C1S H1SB 109.1 . .
N1S C1S H1SB 109.1 . .
H1SA C1S H1SB 107.8 . .
C3S C2S C1S 109.5(4) . .
C3S C2S H2SA 109.8 . .
C1S C2S H2SA 109.8 . .
C3S C2S H2SB 109.8 . .
C1S C2S H2SB 109.8 . .
H2SA C2S H2SB 108.2 . .
C2S C3S C4S 113.8(4) . .
C2S C3S H3SA 108.8 . .
C4S C3S H3SA 108.8 . .
C2S C3S H3SB 108.8 . .
C4S C3S H3SB 108.8 . .
H3SA C3S H3SB 107.7 . .
N1S C5S C6S 118.6(4) . .
N1S C5S H5SA 107.7 . .
C6S C5S H5SA 107.7 . .
N1S C5S H5SB 107.7 . .
C6S C5S H5SB 107.7 . .
H5SA C5S H5SB 107.1 . .
C5S C6S C7S 110.5(6) . .
C5S C6S H6SA 109.6 . .
C7S C6S H6SA 109.6 . .
C5S C6S H6SB 109.6 . .
C7S C6S H6SB 109.6 . .
H6SA C6S H6SB 108.1 . .
C8S C7S C6S 97.8(7) . .
C8S C7S H7SA 112.2 . .
C6S C7S H7SA 112.2 . .
C8S C7S H7SB 112.2 . .
C6S C7S H7SB 112.2 . .
H7SA C7S H7SB 109.8 . .
C12A C1A C4A 111.0(5) . .
C12A C1A H1AA 109.4 . .
C4A C1A H1AA 109.4 . .
C12A C1A H1AB 109.4 . .
C4A C1A H1AB 109.4 . .
H1AA C1A H1AB 108.0 . .
C8A C2A N1S 111.5(3) . .
C8A C2A H2AA 109.3 . .
N1S C2A H2AA 109.3 . .
C8A C2A H2AB 109.3 . .
N1S C2A H2AB 109.3 . .
H2AA C2A H2AB 108.0 . .
C6A C3A C8A 113.6(4) . .
C6A C3A H3AA 108.9 . .
C8A C3A H3AA 108.9 . .
C6A C3A H3AB 108.9 . .
C8A C3A H3AB 108.9 . .
H3AA C3A H3AB 107.7 . .
C1A C4A N1S 119.2(3) . .
C1A C4A H4AA 107.5 . .
N1S C4A H4AA 107.5 . .
C1A C4A H4AB 107.5 . .
N1S C4A H4AB 107.5 . .
H4AA C4A H4AB 107.0 . .
C2A C8A C3A 109.4(4) . .
C2A C8A H8AA 109.8 . .
C3A C8A H8AA 109.8 . .
C2A C8A H8AB 109.8 . .
C3A C8A H8AB 109.8 . .
H8AA C8A H8AB 108.2 . .
C1A C12A C13A 126.6(8) . .
C1A C12A H12D 105.7 . .
C13A C12A H12D 105.7 . .
C1A C12A H12E 105.7 . .
C13A C12A H12E 105.7 . .
H12D C12A H12E 106.1 . .

loop_
_geom_bond_atom_site_label_1
_geom_bond_atom_site_label_2
_geom_bond_distance
_geom_bond_site_symmetry_2
C1 C2 1.543(2) .
C1 H1A 0.9800 .
C1 H1B 0.9800 .
C1 H1C 0.9800 .
C2 C3 1.527(2) .
C2 C5 1.528(2) .
C2 C4 1.533(2) .
C3 N3 1.477(2) .
C3 H3A 0.9900 .
C3 H3B 0.9900 .
C4 N4 1.462(2) .
C4 H4A 0.9900 .
C4 H4B 0.9900 .
C5 N5 1.471(2) .
C5 H5A 0.9900 .
C5 H5B 0.9900 .
C11 O1 1.233(2) .
C11 N11 1.332(2) .
C11 H11 0.9500 .
C12 N11 1.446(2) .
C12 H12A 0.9800 .
C12 H12B 0.9800 .
C12 H12C 0.9800 .
C13 N11 1.456(2) .
C13 H13A 0.9800 .
C13 H13B 0.9800 .
C13 H13C 0.9800 .
C31 C32 1.398(2) .
C31 N3 1.420(2) .
C31 C36 1.430(2) .
C32 C33 1.394(2) .
C32 H32 0.9500 .
C33 C34 1.383(2) .
C33 H33 0.9500 .
C34 C35 1.390(2) .
C34 H34 0.9500 .
C35 C36 1.395(2) .
C35 H35 0.9500 .
C36 N33 1.385(2) .
C41 C42 1.403(2) .
C41 N4 1.404(2) .
C41 C46 1.425(2) .
C42 C43 1.393(2) .
C42 H42 0.9500 .
C43 C44 1.386(2) .
C43 H43 0.9500 .
C44 C45 1.396(2) .
C44 H44 0.9500 .
C45 C46 1.389(2) .
C45 H45 0.9500 .
C46 N44 1.4005(19) .
C51 C52 1.397(2) .
C51 C56 1.414(2) .
C51 N5 1.418(2) .
C52 C53 1.398(2) .
C52 H52 0.9500 .
C53 C54 1.385(2) .
C53 H53 0.9500 .
C54 C55 1.394(2) .
C54 H54 0.9500 .
C55 C56 1.392(2) .
C55 H55 0.9500 .
C56 N55 1.389(2) .
N3 Fe3 2.0475(13) .
N3 Fe1 2.1353(13) .
N4 Fe2 2.0981(13) 7_556
N4 Fe1 2.1683(13) .
N5 Fe3 2.0021(13) .
N5 Fe2 2.1924(13) 7_556
N33 Fe2 2.0927(13) .
N33 Fe1 2.1282(13) .
N33 H33A 0.9300 .
N44 Fe3 1.9872(13) 7_556
N44 Fe2 2.1020(13) 7_556
N44 H44A 0.9300 .
N55 Fe3 1.9328(13) .
N55 Fe1 2.1666(13) 7_556
N55 H55A 0.9300 .
O1 Fe1 2.3424(11) .
Fe1 N55 2.1666(13) 7_556
Fe1 Fe2 2.5821(4) .
Fe1 Fe2 2.5918(4) 7_556
Fe1 Fe3 2.6795(4) 7_556
Fe1 Fe3 2.7708(4) .
Fe2 N4 2.0980(13) 7_556
Fe2 N44 2.1020(13) 7_556
Fe2 N5 2.1923(13) 7_556
Fe2 Fe3 2.5700(4) 7_556
Fe2 Fe3 2.5914(4) .
Fe2 Fe1 2.5919(4) 7_556
Fe3 N44 1.9873(13) 7_556
Fe3 Fe2 2.5700(4) 7_556
Fe3 Fe1 2.6796(4) 7_556
N1S C5S 1.360(4) .
N1S C5S 1.360(4) 2_556
N1S C2A 1.525(4) .
N1S C2A 1.525(4) 2_556
N1S C1S 1.610(4) .
N1S C1S 1.610(4) 2_556
N1S C4A 1.628(5) .
N1S C4A 1.628(5) 2_556
C1S C2S 1.530(6) .
C1S H1SA 0.9900 .
C1S H1SB 0.9900 .
C2S C3S 1.498(8) .
C2S H2SA 0.9900 .
C2S H2SB 0.9900 .
C3S C4S 1.513(6) .
C3S H3SA 0.9900 .
C3S H3SB 0.9900 .
C4S H4SA 0.9800 .
C4S H4SB 0.9800 .
C4S H4SC 0.9800 .
C5S C6S 1.506(5) .
C5S H5SA 0.9900 .
C5S H5SB 0.9900 .
C6S C7S 1.531(11) .
C6S H6SA 0.9900 .
C6S H6SB 0.9900 .
C7S C8S 1.34(2) .
C7S H7SA 0.9900 .
C7S H7SB 0.9900 .
C8S H8SA 0.9800 .
C8S H8SB 0.9800 .
C8S H8SC 0.9800 .
C1A C12A 1.508(15) .
C1A C4A 1.531(5) .
C1A H1AA 0.9900 .
C1A H1AB 0.9900 .
C2A C8A 1.500(7) .
C2A H2AA 0.9900 .
C2A H2AB 0.9900 .
C3A C6A 1.517(6) .
C3A C8A 1.544(7) .
C3A H3AA 0.9900 .
C3A H3AB 0.9900 .
C4A H4AA 0.9900 .
C4A H4AB 0.9900 .
C6A H6AA 0.9800 .
C6A H6AB 0.9800 .
C6A H6AC 0.9800 .
C8A H8AA 0.9900 .
C8A H8AB 0.9900 .
C12A C13A 1.62(2) .
C12A H12D 0.9900 .
C12A H12E 0.9900 .
C13A H13D 0.9800 .
C13A H13E 0.9800 .
C13A H13F 0.9800 .

loop_
_geom_torsion_atom_site_label_1
_geom_torsion_atom_site_label_2
_geom_torsion_atom_site_label_3
_geom_torsion_atom_site_label_4
_geom_torsion
_geom_torsion_site_symmetry_1
_geom_torsion_site_symmetry_4
C5 C2 C3 N3 -74.34(17) . .
C4 C2 C3 N3 55.69(18) . .
C1 C2 C3 N3 170.48(12) . .
C3 C2 C4 N4 -76.45(18) . .
C5 C2 C4 N4 53.06(19) . .
C1 C2 C4 N4 167.98(13) . .
C3 C2 C5 N5 50.45(18) . .
C4 C2 C5 N5 -80.75(17) . .
C1 C2 C5 N5 165.38(13) . .
N3 C31 C32 C33 -179.31(14) . .
C36 C31 C32 C33 0.3(2) . .
C31 C32 C33 C34 -0.2(2) . .
C32 C33 C34 C35 0.0(2) . .
C33 C34 C35 C36 0.0(2) . .
C34 C35 C36 N33 -179.95(15) . .
C34 C35 C36 C31 0.1(2) . .
C32 C31 C36 N33 179.79(13) . .
N3 C31 C36 N33 -0.6(2) . .
C32 C31 C36 C35 -0.2(2) . .
N3 C31 C36 C35 179.39(13) . .
N4 C41 C42 C43 177.07(15) . .
C46 C41 C42 C43 -0.7(2) . .
C41 C42 C43 C44 0.2(2) . .
C42 C43 C44 C45 0.4(2) . .
C43 C44 C45 C46 -0.5(2) . .
C44 C45 C46 N44 -178.04(15) . .
C44 C45 C46 C41 0.0(2) . .
C42 C41 C46 C45 0.6(2) . .
N4 C41 C46 C45 -177.35(14) . .
C42 C41 C46 N44 178.72(14) . .
N4 C41 C46 N44 0.8(2) . .
C56 C51 C52 C53 1.2(2) . .
N5 C51 C52 C53 -177.23(15) . .
C51 C52 C53 C54 -1.3(2) . .
C52 C53 C54 C55 0.4(2) . .
C53 C54 C55 C56 0.8(2) . .
C54 C55 C56 N55 177.31(15) . .
C54 C55 C56 C51 -0.9(2) . .
C52 C51 C56 N55 -178.45(14) . .
N5 C51 C56 N55 0.1(2) . .
C52 C51 C56 C55 0.0(2) . .
N5 C51 C56 C55 178.53(14) . .
C32 C31 N3 C3 -27.1(2) . .
C36 C31 N3 C3 153.33(13) . .
C32 C31 N3 Fe3 104.19(15) . .
C36 C31 N3 Fe3 -75.40(15) . .
C32 C31 N3 Fe1 -164.12(12) . .
C36 C31 N3 Fe1 16.29(16) . .
C2 C3 N3 C31 -166.65(13) . .
C2 C3 N3 Fe3 60.93(15) . .
C2 C3 N3 Fe1 -35.18(17) . .
C42 C41 N4 C4 -14.7(2) . .
C46 C41 N4 C4 163.09(13) . .
C42 C41 N4 Fe2 -166.03(13) . 7_556
C46 C41 N4 Fe2 11.71(16) . 7_556
C42 C41 N4 Fe1 111.33(15) . .
C46 C41 N4 Fe1 -70.93(15) . .
C2 C4 N4 C41 -167.60(13) . .
C2 C4 N4 Fe2 -21.5(2) . 7_556
C2 C4 N4 Fe1 64.25(15) . .
C52 C51 N5 C5 -22.7(2) . .
C56 C51 N5 C5 158.88(13) . .
C52 C51 N5 Fe3 -174.09(13) . .
C56 C51 N5 Fe3 7.47(16) . .
C52 C51 N5 Fe2 103.40(16) . 7_556
C56 C51 N5 Fe2 -75.04(15) . 7_556
C2 C5 N5 C51 -171.38(13) . .
C2 C5 N5 Fe3 -25.87(19) . .
C2 C5 N5 Fe2 62.34(15) . 7_556
O1 C11 N11 C12 -2.2(3) . .
O1 C11 N11 C13 -170.86(16) . .
C35 C36 N33 Fe2 -110.94(15) . .
C31 C36 N33 Fe2 69.04(16) . .
C35 C36 N33 Fe1 164.36(12) . .
C31 C36 N33 Fe1 -15.67(16) . .
C45 C46 N44 Fe3 -104.29(16) . 7_556
C41 C46 N44 Fe3 77.63(16) . 7_556
C45 C46 N44 Fe2 165.25(12) . 7_556
C41 C46 N44 Fe2 -12.84(17) . 7_556
C55 C56 N55 Fe3 173.50(12) . .
C51 C56 N55 Fe3 -8.18(17) . .
C55 C56 N55 Fe1 -95.29(16) . 7_556
C51 C56 N55 Fe1 83.03(14) . 7_556
N11 C11 O1 Fe1 134.48(14) . .
C36 N33 Fe1 N3 18.58(10) . .
Fe2 N33 Fe1 N3 -96.90(4) . .
C36 N33 Fe1 N55 -159.75(10) . 7_556
Fe2 N33 Fe1 N55 84.77(4) . 7_556
C36 N33 Fe1 N4 -26.3(4) . .
Fe2 N33 Fe1 N4 -141.8(3) . .
C36 N33 Fe1 O1 -71.28(10) . .
Fe2 N33 Fe1 O1 173.25(4) . .
C36 N33 Fe1 Fe2 115.48(11) . .
C36 N33 Fe1 Fe2 101.93(10) . 7_556
Fe2 N33 Fe1 Fe2 -13.55(6) . 7_556
C36 N33 Fe1 Fe3 154.83(9) . 7_556
Fe2 N33 Fe1 Fe3 39.36(3) . 7_556
C36 N33 Fe1 Fe3 65.44(9) . .
Fe2 N33 Fe1 Fe3 -50.04(3) . .
C31 N3 Fe1 N33 -18.43(9) . .
C3 N3 Fe1 N33 -150.40(12) . .
Fe3 N3 Fe1 N33 96.40(5) . .
C31 N3 Fe1 N55 -7.3(4) . 7_556
C3 N3 Fe1 N55 -139.3(3) . 7_556
Fe3 N3 Fe1 N55 107.5(3) . 7_556
C31 N3 Fe1 N4 155.63(9) . .
C3 N3 Fe1 N4 23.65(11) . .
Fe3 N3 Fe1 N4 -89.55(5) . .
C31 N3 Fe1 O1 70.49(10) . .
C3 N3 Fe1 O1 -61.48(11) . .
Fe3 N3 Fe1 O1 -174.69(4) . .
C31 N3 Fe1 Fe2 -69.59(9) . .
C3 N3 Fe1 Fe2 158.43(11) . .
Fe3 N3 Fe1 Fe2 45.23(3) . .
C31 N3 Fe1 Fe2 -152.92(9) . 7_556
C3 N3 Fe1 Fe2 75.11(11) . 7_556
Fe3 N3 Fe1 Fe2 -38.09(3) . 7_556
C31 N3 Fe1 Fe3 -107.46(9) . 7_556
C3 N3 Fe1 Fe3 120.56(10) . 7_556
Fe3 N3 Fe1 Fe3 7.36(7) . 7_556
C31 N3 Fe1 Fe3 -114.83(10) . .
C3 N3 Fe1 Fe3 113.20(12) . .
C41 N4 Fe1 N33 -118.2(3) . .
C4 N4 Fe1 N33 9.1(4) . .
Fe2 N4 Fe1 N33 133.9(3) 7_556 .
C41 N4 Fe1 N3 -162.30(10) . .
C4 N4 Fe1 N3 -35.04(10) . .
Fe2 N4 Fe1 N3 89.76(4) 7_556 .
C41 N4 Fe1 N55 15.15(11) . 7_556
C4 N4 Fe1 N55 142.42(9) . 7_556
Fe2 N4 Fe1 N55 -92.78(4) 7_556 7_556
C41 N4 Fe1 O1 -73.07(10) . .
C4 N4 Fe1 O1 54.19(9) . .
Fe2 N4 Fe1 O1 178.99(4) 7_556 .
C41 N4 Fe1 Fe2 104.84(10) . .
C4 N4 Fe1 Fe2 -127.90(8) . .
Fe2 N4 Fe1 Fe2 -3.10(6) 7_556 .
C41 N4 Fe1 Fe2 107.93(11) . 7_556
C4 N4 Fe1 Fe2 -124.80(10) . 7_556
C41 N4 Fe1 Fe3 60.64(10) . 7_556
C4 N4 Fe1 Fe3 -172.10(9) . 7_556
Fe2 N4 Fe1 Fe3 -47.30(3) 7_556 7_556
C41 N4 Fe1 Fe3 150.44(10) . .
C4 N4 Fe1 Fe3 -82.29(9) . .
Fe2 N4 Fe1 Fe3 42.51(3) 7_556 .
C11 O1 Fe1 N33 14.90(12) . .
C11 O1 Fe1 N3 -64.21(12) . .
C11 O1 Fe1 N55 107.28(12) . 7_556
C11 O1 Fe1 N4 -159.16(12) . .
C11 O1 Fe1 Fe2 23.16(14) . .
C11 O1 Fe1 Fe2 -158.01(10) . 7_556
C11 O1 Fe1 Fe3 113.85(11) . 7_556
C11 O1 Fe1 Fe3 -69.88(13) . .
C36 N33 Fe2 N4 57.28(18) . 7_556
Fe1 N33 Fe2 N4 164.18(10) . 7_556
C36 N33 Fe2 N44 -3.29(12) . 7_556
Fe1 N33 Fe2 N44 103.61(4) . 7_556
C36 N33 Fe2 N5 162.36(11) . 7_556
Fe1 N33 Fe2 N5 -90.75(4) . 7_556
C36 N33 Fe2 Fe3 -148.93(11) . 7_556
Fe1 N33 Fe2 Fe3 -42.03(3) . 7_556
C36 N33 Fe2 Fe1 -106.90(12) . .
C36 N33 Fe2 Fe3 -51.85(11) . .
Fe1 N33 Fe2 Fe3 55.04(3) . .
C36 N33 Fe2 Fe1 -88.28(13) . 7_556
Fe1 N33 Fe2 Fe1 18.62(9) . 7_556
N3 Fe1 Fe2 N33 77.20(6) . .
N55 Fe1 Fe2 N33 -95.09(6) 7_556 .
N4 Fe1 Fe2 N33 172.70(7) . .
O1 Fe1 Fe2 N33 -10.55(6) . .
Fe2 Fe1 Fe2 N33 170.26(5) 7_556 .
Fe3 Fe1 Fe2 N33 -132.42(4) 7_556 .
Fe3 Fe1 Fe2 N33 115.18(4) . .
N33 Fe1 Fe2 N4 -166.64(9) . 7_556
N3 Fe1 Fe2 N4 -89.44(8) . 7_556
N55 Fe1 Fe2 N4 98.27(8) 7_556 7_556
N4 Fe1 Fe2 N4 6.05(12) . 7_556
O1 Fe1 Fe2 N4 -177.19(8) . 7_556
Fe2 Fe1 Fe2 N4 3.62(7) 7_556 7_556
Fe3 Fe1 Fe2 N4 60.94(7) 7_556 7_556
Fe3 Fe1 Fe2 N4 -51.46(7) . 7_556
N33 Fe1 Fe2 N44 -80.52(6) . 7_556
N3 Fe1 Fe2 N44 -3.31(5) . 7_556
N55 Fe1 Fe2 N44 -175.60(5) 7_556 7_556
N4 Fe1 Fe2 N44 92.18(6) . 7_556
O1 Fe1 Fe2 N44 -91.07(6) . 7_556
Fe2 Fe1 Fe2 N44 89.74(4) 7_556 7_556
Fe3 Fe1 Fe2 N44 147.07(4) 7_556 7_556
Fe3 Fe1 Fe2 N44 34.67(4) . 7_556
N33 Fe1 Fe2 N5 92.21(6) . 7_556
N3 Fe1 Fe2 N5 169.41(5) . 7_556
N55 Fe1 Fe2 N5 -2.88(5) 7_556 7_556
N4 Fe1 Fe2 N5 -95.10(6) . 7_556
O1 Fe1 Fe2 N5 81.66(6) . 7_556
Fe2 Fe1 Fe2 N5 -97.53(4) 7_556 7_556
Fe3 Fe1 Fe2 N5 -40.21(4) 7_556 7_556
Fe3 Fe1 Fe2 N5 -152.61(4) . 7_556
N33 Fe1 Fe2 Fe3 132.42(5) . 7_556
N3 Fe1 Fe2 Fe3 -150.38(4) . 7_556
N55 Fe1 Fe2 Fe3 37.33(3) 7_556 7_556
N4 Fe1 Fe2 Fe3 -54.89(5) . 7_556
O1 Fe1 Fe2 Fe3 121.87(5) . 7_556
Fe2 Fe1 Fe2 Fe3 -57.322(10) 7_556 7_556
Fe3 Fe1 Fe2 Fe3 -112.397(9) . 7_556
N33 Fe1 Fe2 Fe3 -115.18(4) . .
N3 Fe1 Fe2 Fe3 -37.98(4) . .
N55 Fe1 Fe2 Fe3 149.73(4) 7_556 .
N4 Fe1 Fe2 Fe3 57.51(5) . .
O1 Fe1 Fe2 Fe3 -125.74(5) . .
Fe2 Fe1 Fe2 Fe3 55.075(9) 7_556 .
Fe3 Fe1 Fe2 Fe3 112.397(9) 7_556 .
N33 Fe1 Fe2 Fe1 -170.26(5) . 7_556
N3 Fe1 Fe2 Fe1 -93.06(4) . 7_556
N55 Fe1 Fe2 Fe1 94.65(4) 7_556 7_556
N4 Fe1 Fe2 Fe1 2.44(5) . 7_556
O1 Fe1 Fe2 Fe1 179.19(5) . 7_556
Fe2 Fe1 Fe2 Fe1 0.0 7_556 7_556
Fe3 Fe1 Fe2 Fe1 57.322(9) 7_556 7_556
Fe3 Fe1 Fe2 Fe1 -55.075(9) . 7_556
C56 N55 Fe3 N44 -159.84(11) . 7_556
Fe1 N55 Fe3 N44 89.05(5) 7_556 7_556
C56 N55 Fe3 N5 9.67(11) . .
Fe1 N55 Fe3 N5 -101.44(5) 7_556 .
C56 N55 Fe3 N3 -66.9(3) . .
Fe1 N55 Fe3 N3 -178.0(2) 7_556 .
C56 N55 Fe3 Fe2 64.40(11) . 7_556
Fe1 N55 Fe3 Fe2 -46.72(3) 7_556 7_556
C56 N55 Fe3 Fe2 148.47(10) . .
Fe1 N55 Fe3 Fe2 37.36(4) 7_556 .
C56 N55 Fe3 Fe1 111.12(12) . 7_556
C56 N55 Fe3 Fe1 100.03(11) . .
Fe1 N55 Fe3 Fe1 -11.09(8) 7_556 .
C51 N5 Fe3 N55 -9.21(10) . .
C5 N5 Fe3 N55 -154.66(13) . .
Fe2 N5 Fe3 N55 99.04(5) 7_556 .
C51 N5 Fe3 N44 40.8(3) . 7_556
C5 N5 Fe3 N44 -104.7(2) . 7_556
Fe2 N5 Fe3 N44 149.0(2) 7_556 7_556
C51 N5 Fe3 N3 158.14(10) . .
C5 N5 Fe3 N3 12.69(13) . .
Fe2 N5 Fe3 N3 -93.61(4) 7_556 .
C51 N5 Fe3 Fe2 -108.26(11) . 7_556
C5 N5 Fe3 Fe2 106.30(13) . 7_556
C51 N5 Fe3 Fe2 -105.97(10) . .
C5 N5 Fe3 Fe2 108.59(12) . .
Fe2 N5 Fe3 Fe2 2.29(7) 7_556 .
C51 N5 Fe3 Fe1 -61.01(10) . 7_556
C5 N5 Fe3 Fe1 153.55(12) . 7_556
Fe2 N5 Fe3 Fe1 47.25(3) 7_556 7_556
C51 N5 Fe3 Fe1 -151.75(10) . .
C5 N5 Fe3 Fe1 62.81(12) . .
Fe2 N5 Fe3 Fe1 -43.49(3) 7_556 .
C31 N3 Fe3 N55 -81.5(3) . .
C3 N3 Fe3 N55 48.7(3) . .
Fe1 N3 Fe3 N55 169.7(2) . .
C31 N3 Fe3 N44 11.12(11) . 7_556
C3 N3 Fe3 N44 141.28(10) . 7_556
Fe1 N3 Fe3 N44 -97.66(5) . 7_556
C31 N3 Fe3 N5 -156.69(11) . .
C3 N3 Fe3 N5 -26.53(11) . .
Fe1 N3 Fe3 N5 94.53(5) . .
C31 N3 Fe3 Fe2 147.42(10) . 7_556
C3 N3 Fe3 Fe2 -82.42(10) . 7_556
Fe1 N3 Fe3 Fe2 38.64(3) . 7_556
C31 N3 Fe3 Fe2 63.77(10) . .
C3 N3 Fe3 Fe2 -166.06(10) . .
Fe1 N3 Fe3 Fe2 -45.01(3) . .
C31 N3 Fe3 Fe1 100.94(11) . 7_556
C3 N3 Fe3 Fe1 -128.90(9) . 7_556
Fe1 N3 Fe3 Fe1 -7.84(8) . 7_556
C31 N3 Fe3 Fe1 108.78(11) . .
C3 N3 Fe3 Fe1 -121.06(11) . .
N33 Fe2 Fe3 N55 166.16(5) . .
N4 Fe2 Fe3 N55 9.59(5) 7_556 .
N44 Fe2 Fe3 N55 80.64(6) 7_556 .
N5 Fe2 Fe3 N55 -93.81(7) 7_556 .
Fe3 Fe2 Fe3 N55 -91.82(4) 7_556 .
Fe1 Fe2 Fe3 N55 -147.55(4) . .
Fe1 Fe2 Fe3 N55 -34.52(4) 7_556 .
N33 Fe2 Fe3 N44 85.52(6) . 7_556
N4 Fe2 Fe3 N44 -71.05(6) 7_556 7_556
N5 Fe2 Fe3 N44 -174.45(8) 7_556 7_556
Fe3 Fe2 Fe3 N44 -172.46(5) 7_556 7_556
Fe1 Fe2 Fe3 N44 131.80(5) . 7_556
Fe1 Fe2 Fe3 N44 -115.16(5) 7_556 7_556
N33 Fe2 Fe3 N5 -103.92(7) . .
N4 Fe2 Fe3 N5 99.50(7) 7_556 .
N44 Fe2 Fe3 N5 170.56(7) 7_556 .
N5 Fe2 Fe3 N5 -3.89(12) 7_556 .
Fe3 Fe2 Fe3 N5 -1.90(6) 7_556 .
Fe1 Fe2 Fe3 N5 -57.64(6) . .
Fe1 Fe2 Fe3 N5 55.40(6) 7_556 .
N33 Fe2 Fe3 N3 -6.37(5) . .
N4 Fe2 Fe3 N3 -162.95(5) 7_556 .
N44 Fe2 Fe3 N3 -91.89(6) 7_556 .
N5 Fe2 Fe3 N3 93.66(7) 7_556 .
Fe3 Fe2 Fe3 N3 95.65(4) 7_556 .
Fe1 Fe2 Fe3 N3 39.91(4) . .
Fe1 Fe2 Fe3 N3 152.95(4) 7_556 .
N33 Fe2 Fe3 Fe2 -102.02(4) . 7_556
N4 Fe2 Fe3 Fe2 101.41(4) 7_556 7_556
N44 Fe2 Fe3 Fe2 172.46(5) 7_556 7_556
N5 Fe2 Fe3 Fe2 -1.99(6) 7_556 7_556
Fe3 Fe2 Fe3 Fe2 0.0 7_556 7_556
Fe1 Fe2 Fe3 Fe2 -55.737(8) . 7_556
Fe1 Fe2 Fe3 Fe2 57.298(10) 7_556 7_556
N33 Fe2 Fe3 Fe1 -159.32(4) . 7_556
N4 Fe2 Fe3 Fe1 44.11(4) 7_556 7_556
N44 Fe2 Fe3 Fe1 115.16(5) 7_556 7_556
N5 Fe2 Fe3 Fe1 -59.29(6) 7_556 7_556
Fe3 Fe2 Fe3 Fe1 -57.298(10) 7_556 7_556
Fe1 Fe2 Fe3 Fe1 -113.034(9) . 7_556
N33 Fe2 Fe3 Fe1 -46.28(4) . .
N4 Fe2 Fe3 Fe1 157.14(4) 7_556 .
N44 Fe2 Fe3 Fe1 -131.80(5) 7_556 .
N5 Fe2 Fe3 Fe1 53.75(6) 7_556 .
Fe3 Fe2 Fe3 Fe1 55.737(8) 7_556 .
Fe1 Fe2 Fe3 Fe1 113.034(9) 7_556 .
N33 Fe1 Fe3 N55 106.11(7) . .
N3 Fe1 Fe3 N55 -176.20(8) . .
N55 Fe1 Fe3 N55 15.56(12) 7_556 .
N4 Fe1 Fe3 N55 -82.30(7) . .
O1 Fe1 Fe3 N55 -168.46(8) . .
Fe2 Fe1 Fe3 N55 60.83(7) . .
Fe2 Fe1 Fe3 N55 -43.37(7) 7_556 .
Fe3 Fe1 Fe3 N55 8.84(7) 7_556 .
N33 Fe1 Fe3 N44 8.63(5) . 7_556
N3 Fe1 Fe3 N44 86.31(6) . 7_556
N55 Fe1 Fe3 N44 -81.93(6) 7_556 7_556
N4 Fe1 Fe3 N44 -179.78(5) . 7_556
O1 Fe1 Fe3 N44 94.05(6) . 7_556
Fe2 Fe1 Fe3 N44 -36.66(4) . 7_556
Fe2 Fe1 Fe3 N44 -140.86(4) 7_556 7_556
Fe3 Fe1 Fe3 N44 -88.64(4) 7_556 7_556
N33 Fe1 Fe3 N5 -168.40(5) . .
N3 Fe1 Fe3 N5 -90.71(6) . .
N55 Fe1 Fe3 N5 101.04(6) 7_556 .
N4 Fe1 Fe3 N5 3.19(5) . .
O1 Fe1 Fe3 N5 -82.97(6) . .
Fe2 Fe1 Fe3 N5 146.31(4) . .
Fe2 Fe1 Fe3 N5 42.11(4) 7_556 .
Fe3 Fe1 Fe3 N5 94.33(4) 7_556 .
N33 Fe1 Fe3 N3 -77.68(6) . .
N55 Fe1 Fe3 N3 -168.24(7) 7_556 .
N4 Fe1 Fe3 N3 93.90(6) . .
O1 Fe1 Fe3 N3 7.74(6) . .
Fe2 Fe1 Fe3 N3 -122.97(5) . .
Fe2 Fe1 Fe3 N3 132.83(5) 7_556 .
Fe3 Fe1 Fe3 N3 -174.96(5) 7_556 .
N33 Fe1 Fe3 Fe2 149.49(4) . 7_556
N3 Fe1 Fe3 Fe2 -132.83(5) . 7_556
N55 Fe1 Fe3 Fe2 58.93(5) 7_556 7_556
N4 Fe1 Fe3 Fe2 -38.92(3) . 7_556
O1 Fe1 Fe3 Fe2 -125.09(5) . 7_556
Fe2 Fe1 Fe3 Fe2 104.199(10) . 7_556
Fe3 Fe1 Fe3 Fe2 52.216(10) 7_556 7_556
N33 Fe1 Fe3 Fe2 45.29(4) . .
N3 Fe1 Fe3 Fe2 122.97(5) . .
N55 Fe1 Fe3 Fe2 -45.27(5) 7_556 .
N4 Fe1 Fe3 Fe2 -143.12(4) . .
O1 Fe1 Fe3 Fe2 130.71(5) . .
Fe2 Fe1 Fe3 Fe2 -104.199(10) 7_556 .
Fe3 Fe1 Fe3 Fe2 -51.983(8) 7_556 .
N33 Fe1 Fe3 Fe1 97.27(4) . 7_556
N3 Fe1 Fe3 Fe1 174.96(5) . 7_556
N55 Fe1 Fe3 Fe1 6.71(5) 7_556 7_556
N4 Fe1 Fe3 Fe1 -91.14(4) . 7_556
O1 Fe1 Fe3 Fe1 -177.30(5) . 7_556
Fe2 Fe1 Fe3 Fe1 51.984(8) . 7_556
Fe2 Fe1 Fe3 Fe1 -52.215(10) 7_556 7_556
Fe3 Fe1 Fe3 Fe1 0.0 7_556 7_556
C5S N1S C1S C2S -52.4(4) . .
C5S N1S C1S C2S 170.6(4) 2_556 .
C2A N1S C1S C2S 78.5(4) . .
C2A N1S C1S C2S 23.4(3) 2_556 .
C1S N1S C1S C2S 54.3(3) 2_556 .
C4A N1S C1S C2S -172.3(3) . .
C4A N1S C1S C2S -78.9(4) 2_556 .
N1S C1S C2S C3S 171.7(4) . .
C1S C2S C3S C4S -177.6(4) . .
C5S N1S C5S C6S 44.1(3) 2_556 .
C2A N1S C5S C6S -176.5(3) . .
C2A N1S C5S C6S -100.5(3) 2_556 .
C1S N1S C5S C6S -52.0(4) . .
C1S N1S C5S C6S 155.4(4) 2_556 .
C4A N1S C5S C6S 60.5(4) . .
C4A N1S C5S C6S 11.7(3) 2_556 .
N1S C5S C6S C7S 176.1(7) . .
C5S C6S C7S C8S 173.3(9) . .
C5S N1S C2A C8A -55.3(4) . .
C5S N1S C2A C8A 99.0(4) 2_556 .
C2A N1S C2A C8A -144.0(4) 2_556 .
C1S N1S C2A C8A 175.3(3) . .
C1S N1S C2A C8A -19.0(3) 2_556 .
C4A N1S C2A C8A 70.9(4) . .
C4A N1S C2A C8A -48.0(5) 2_556 .
C12A C1A C4A N1S 161.6(6) . .
C5S N1S C4A C1A 169.4(4) . .
C5S N1S C4A C1A -33.1(4) 2_556 .
C2A N1S C4A C1A 40.0(4) . .
C2A N1S C4A C1A -46.4(5) 2_556 .
C1S N1S C4A C1A -68.6(4) . .
C1S N1S C4A C1A 91.3(4) 2_556 .
C4A N1S C4A C1A -168.9(4) 2_556 .
N1S C2A C8A C3A -170.6(3) . .
C6A C3A C8A C2A -171.9(4) . .
C4A C1A C12A C13A 64.7(14) . .
